data_4501677
loop_
_publ_author_name
'Sarma, Bipul'
'Sanphui, Palash'
'Nangia, Ashwini'

_publ_section_title
;
 Polymorphism in Isomeric Dihydroxybenzoic Acids
;
_journal_issue 5
_journal_name_full 'Crystal Growth &amp; Design'
_journal_page_first 2388
_journal_paper_doi 10.1021/cg100220z
_journal_volume 10
_journal_year 2010
_chemical_formula_sum 'C33 H39 O22'
_chemical_formula_weight 787.64
_chemical_name_systematic
; 
 ? 
;
_space_group_IT_number 9
_symmetry_cell_setting monoclinic
_symmetry_space_group_name_Hall 'C -2yc'
_symmetry_space_group_name_H-M 'C 1 c 1'
_atom_sites_solution_hydrogens geom
_atom_sites_solution_primary direct
_atom_sites_solution_secondary difmap
_audit_creation_method SHELXL-97
_cell_angle_alpha 90.00
_cell_angle_beta 104.955(2)
_cell_angle_gamma 90.00
_cell_formula_units_Z 4
_cell_length_a 9.3556(11)
_cell_length_b 30.024(3)
_cell_length_c 13.4635(15)
_cell_measurement_reflns_used 2981
_cell_measurement_temperature 298(2)
_cell_measurement_theta_max 28.26
_cell_measurement_theta_min 2.35
_cell_volume 3653.7(7)
_computing_cell_refinement 'Bruker SMART'
_computing_data_collection 'Bruker SMART'
_computing_data_reduction 'Bruker SAINT'
_computing_molecular_graphics 'Bruker SHELXTL'
_computing_publication_material 'Bruker SHELXTL'
_computing_structure_refinement 'SHELXL-97 (Sheldrick, 1997)'
_computing_structure_solution 'SHELXS-97 (Sheldrick, 1990)'
_diffrn_ambient_temperature 298(2)
_diffrn_measured_fraction_theta_full 1.000
_diffrn_measured_fraction_theta_max 1.000
_diffrn_measurement_device_type 'CCD area detector'
_diffrn_measurement_method 'phi and omega scans'
_diffrn_radiation_monochromator graphite
_diffrn_radiation_source 'fine-focus sealed tube'
_diffrn_radiation_type MoK\a
_diffrn_radiation_wavelength 0.71073
_diffrn_reflns_av_R_equivalents 0.0259
_diffrn_reflns_av_sigmaI/netI 0.0290
_diffrn_reflns_limit_h_max 11
_diffrn_reflns_limit_h_min -10
_diffrn_reflns_limit_k_max 37
_diffrn_reflns_limit_k_min -36
_diffrn_reflns_limit_l_max 16
_diffrn_reflns_limit_l_min -16
_diffrn_reflns_number 11443
_diffrn_reflns_theta_full 26.37
_diffrn_reflns_theta_max 26.37
_diffrn_reflns_theta_min 2.07
_exptl_absorpt_coefficient_mu 0.122
_exptl_absorpt_correction_T_max 0.9795
_exptl_absorpt_correction_T_min 0.9458
_exptl_absorpt_correction_type multi-scan
_exptl_absorpt_process_details SADABS
_exptl_crystal_colour colorless
_exptl_crystal_density_diffrn 1.432
_exptl_crystal_density_method 'not measured'
_exptl_crystal_description block
_exptl_crystal_F_000 1652
_exptl_crystal_size_max 0.46
_exptl_crystal_size_mid 0.34
_exptl_crystal_size_min 0.17
_refine_diff_density_max 0.220
_refine_diff_density_min -0.221
_refine_diff_density_rms 0.059
_refine_ls_extinction_method none
_refine_ls_goodness_of_fit_ref 1.008
_refine_ls_hydrogen_treatment constr
_refine_ls_matrix_type full
_refine_ls_number_parameters 498
_refine_ls_number_reflns 3745
_refine_ls_number_restraints 2
_refine_ls_restrained_S_all 1.008
_refine_ls_R_factor_all 0.0616
_refine_ls_R_factor_gt 0.0472
_refine_ls_shift/su_max 0.000
_refine_ls_shift/su_mean 0.000
_refine_ls_structure_factor_coef Fsqd
_refine_ls_weighting_details 'calc w=1/[\s^2^(Fo^2^)+(0.0841P)^2^+0.0000P] where P=(Fo^2^+2Fc^2^)/3'
_refine_ls_weighting_scheme calc
_refine_ls_wR_factor_gt 0.1181
_refine_ls_wR_factor_ref 0.1288
_reflns_number_gt 2955
_reflns_number_total 3745
_reflns_threshold_expression >2sigma(I)
_cod_data_source_file cg100220z_si_006.cif
_cod_data_source_block 3,5-DHBA.acac
_cod_depositor_comments
;
The following automatic conversions were performed:

'_symmetry_cell_setting' value 'Monoclinic' changed to 'monoclinic'
according to /home/saulius/struct/CIF-dictionaries/cif_core.dic
dictionary named 'cif_core.dic' version 2.4.2 from 2011-04-26.

Automatic conversion script
Id: cif_fix_values 1715 2011-07-08 13:25:40Z adriana 
;
_cod_original_sg_symbol_H-M Cc
_cod_database_code 4501677

loop_
_symmetry_equiv_pos_as_xyz
'x, y, z'
'x, -y, z+1/2'
'x+1/2, y+1/2, z'
'x+1/2, -y+1/2, z+1/2'

loop_
_atom_site_label
_atom_site_type_symbol
_atom_site_fract_x
_atom_site_fract_y
_atom_site_fract_z
_atom_site_U_iso_or_equiv
_atom_site_adp_type
_atom_site_occupancy
_atom_site_symmetry_multiplicity
_atom_site_calc_flag
_atom_site_refinement_flags
O5 O 0.2725(3) 0.75671(8) 0.2584(2) 0.0572(8) Uani 1 1 d .
O6 O 0.5020(3) 0.75809(8) 0.2394(3) 0.0596(8) Uani 1 1 d .
H9 H 0.4984 0.7244 0.2368 0.071 Uiso 1 1 d R
O7 O 0.1444(3) 0.91571(8) 0.2912(2) 0.0532(7) Uani 1 1 d .
H11 H 0.1473 0.9431 0.2758 0.064 Uiso 1 1 d R
O8 O 0.6195(3) 0.92135(8) 0.2273(3) 0.0644(9) Uani 1 1 d .
H8A H 0.6896 0.9048 0.2160 0.077 Uiso 1 1 d R
C8 C 0.3854(4) 0.77741(10) 0.2494(3) 0.0403(7) Uani 1 1 d .
C9 C 0.3851(4) 0.82696(10) 0.2506(3) 0.0364(7) Uani 1 1 d .
C10 C 0.2635(4) 0.84902(11) 0.2681(3) 0.0384(8) Uani 1 1 d .
H10 H 0.1825 0.8330 0.2770 0.046 Uiso 1 1 calc R
C11 C 0.2643(4) 0.89496(11) 0.2722(3) 0.0372(8) Uani 1 1 d .
C12 C 0.3844(4) 0.91875(10) 0.2592(3) 0.0377(7) Uani 1 1 d .
H12 H 0.3848 0.9497 0.2628 0.045 Uiso 1 1 calc R
C13 C 0.5035(4) 0.89641(11) 0.2407(3) 0.0409(8) Uani 1 1 d .
C14 C 0.5051(4) 0.85023(10) 0.2360(3) 0.0400(8) Uani 1 1 d .
H14 H 0.5856 0.8353 0.2233 0.048 Uiso 1 1 calc R
O9 O 0.7154(3) 0.62046(8) 0.5026(2) 0.0469(7) Uani 1 1 d .
H2 H 0.7121 0.6494 0.5022 0.056 Uiso 1 1 d R
O10 O 0.4868(3) 0.62319(8) 0.5215(2) 0.0489(7) Uani 1 1 d .
O11 O 0.8565(3) 0.46213(9) 0.5257(3) 0.0644(9) Uani 1 1 d .
H4 H 0.8464 0.4381 0.5262 0.077 Uiso 1 1 d R
O12 O 0.3372(3) 0.45965(8) 0.4848(2) 0.0459(7) Uani 1 1 d .
H1 H 0.2657 0.4755 0.4808 0.055 Uiso 1 1 d R
C15 C 0.5976(4) 0.60160(9) 0.5134(3) 0.0348(7) Uani 1 1 d .
C16 C 0.5977(4) 0.55234(9) 0.5143(3) 0.0333(7) Uani 1 1 d .
C17 C 0.4644(4) 0.52979(10) 0.5042(2) 0.0334(7) Uani 1 1 d .
H17 H 0.3775 0.5454 0.5012 0.040 Uiso 1 1 calc R
C18 C 0.4638(3) 0.48415(10) 0.4989(2) 0.0322(7) Uani 1 1 d .
C19 C 0.5942(4) 0.46048(9) 0.5066(3) 0.0355(7) Uani 1 1 d .
H19 H 0.5930 0.4295 0.5038 0.043 Uiso 1 1 calc R
C20 C 0.7251(4) 0.48338(11) 0.5183(3) 0.0394(8) Uani 1 1 d .
C21 C 0.7279(4) 0.52972(10) 0.5209(3) 0.0373(8) Uani 1 1 d .
H21 H 0.8160 0.5451 0.5270 0.045 Uiso 1 1 calc R
O13 O -0.0248(3) 0.78955(8) 0.0124(3) 0.0637(9) Uani 1 1 d .
H8 H -0.0265 0.8205 0.0107 0.076 Uiso 1 1 d R
O14 O 0.2096(3) 0.79164(8) 0.0039(2) 0.0555(8) Uani 1 1 d .
O15 O -0.1432(3) 0.62763(8) 0.0295(2) 0.0560(7) Uani 1 1 d .
H15A H -0.2145 0.6422 0.0291 0.067 Uiso 1 1 d R
O16 O 0.3416(3) 0.63124(9) -0.0188(3) 0.0604(8) Uani 1 1 d .
H6 H 0.3337 0.6040 -0.0115 0.072 Uiso 1 1 d R
C22 C 0.0979(4) 0.77062(10) 0.0085(3) 0.0386(7) Uani 1 1 d .
C23 C 0.0973(4) 0.72096(10) 0.0079(3) 0.0366(7) Uani 1 1 d .
C24 C -0.0272(4) 0.69828(11) 0.0182(3) 0.0396(8) Uani 1 1 d .
H24 H -0.1101 0.7138 0.0251 0.048 Uiso 1 1 calc R
C25 C -0.0263(4) 0.65225(11) 0.0181(3) 0.0375(7) Uani 1 1 d .
C26 C 0.0966(4) 0.62928(9) 0.0060(3) 0.0376(7) Uani 1 1 d .
H26 H 0.0969 0.5983 0.0056 0.045 Uiso 1 1 calc R
C27 C 0.2187(4) 0.65259(11) -0.0055(3) 0.0400(8) Uani 1 1 d .
C28 C 0.2202(4) 0.69878(11) -0.0036(3) 0.0398(8) Uani 1 1 d .
H28 H 0.3032 0.7144 -0.0100 0.048 Uiso 1 1 calc R
O1 O 0.2745(3) 0.66923(8) 0.2649(2) 0.0534(7) Uani 1 1 d .
O2 O 0.5022(3) 0.66993(8) 0.2448(3) 0.0610(8) Uani 1 1 d .
O3 O 0.1200(3) 0.51082(8) 0.2235(2) 0.0577(8) Uani 1 1 d .
H3A H 0.1329 0.4838 0.2187 0.069 Uiso 1 1 d R
O4 O 0.6386(3) 0.50594(7) 0.26110(19) 0.0426(6) Uani 1 1 d .
H4A H 0.7155 0.5229 0.2692 0.051 Uiso 1 1 d R
C1 C 0.3890(5) 0.64972(10) 0.2531(3) 0.0397(7) Uani 1 1 d .
C2 C 0.3883(4) 0.60005(9) 0.2500(3) 0.0347(7) Uani 1 1 d .
C3 C 0.2549(4) 0.57796(11) 0.2404(3) 0.0377(8) Uani 1 1 d .
H3 H 0.1683 0.5938 0.2371 0.045 Uiso 1 1 calc R
C4 C 0.2539(4) 0.53180(10) 0.2358(3) 0.0371(7) Uani 1 1 d .
C5 C 0.3832(4) 0.50832(10) 0.2418(3) 0.0358(7) Uani 1 1 d .
H5 H 0.3814 0.4774 0.2383 0.043 Uiso 1 1 calc R
C6 C 0.5146(4) 0.53089(10) 0.2528(3) 0.0336(7) Uani 1 1 d .
C7 C 0.5186(4) 0.57717(10) 0.2559(3) 0.0350(7) Uani 1 1 d .
H7 H 0.6070 0.5924 0.2618 0.042 Uiso 1 1 calc R
O17 O 0.8055(4) 0.70262(12) 0.2211(3) 0.0851(10) Uani 1 1 d .
O18 O 0.9134(4) 0.63685(10) 0.3210(3) 0.0819(10) Uani 1 1 d .
C29 C 0.8916(8) 0.77521(16) 0.2669(6) 0.0948(19) Uani 1 1 d .
H29A H 0.9134 0.7808 0.2021 0.142 Uiso 1 1 calc R
H29B H 0.9627 0.7903 0.3206 0.142 Uiso 1 1 calc R
H29C H 0.7942 0.7860 0.2645 0.142 Uiso 1 1 calc R
C30 C 0.8986(5) 0.72711(14) 0.2876(4) 0.0653(12) Uani 1 1 d .
C31 C 0.9953(5) 0.70776(15) 0.3712(4) 0.0681(12) Uani 1 1 d .
H31A H 0.9753 0.7207 0.4323 0.082 Uiso 1 1 calc R
H31B H 1.0942 0.7170 0.3703 0.082 Uiso 1 1 calc R
C32 C 0.9986(5) 0.66156(15) 0.3841(4) 0.0637(11) Uani 1 1 d .
C33 C 1.1035(7) 0.6405(2) 0.4733(5) 0.0995(19) Uani 1 1 d .
H33A H 1.0495 0.6228 0.5106 0.149 Uiso 1 1 calc R
H33B H 1.1578 0.6632 0.5176 0.149 Uiso 1 1 calc R
H33C H 1.1710 0.6218 0.4494 0.149 Uiso 1 1 calc R
O21 O 0.3593(3) 0.61700(11) 0.6984(3) 0.0765(9) Uani 1 1 d .
H21A H 0.3649 0.6247 0.7847 0.092 Uiso 0.90 1 d PR
H21B H 0.4655 0.6148 0.7538 0.092 Uiso 0.70 1 d PR
H21C H 0.3935 0.6311 0.6362 0.092 Uiso 0.40 1 d PR
O19 O 0.1002(3) 0.50768(10) 0.4835(3) 0.0748(10) Uani 1 1 d .
H19A H 0.0508 0.5179 0.4286 0.090 Uiso 1 1 d R
H19B H 0.0453 0.4981 0.5041 0.090 Uiso 1 1 d R
O20 O 0.8994(3) 0.54698(9) 0.3022(3) 0.0719(9) Uani 1 1 d .
H20A H 0.9767 0.5417 0.2663 0.086 Uiso 1 1 d R
H20B H 0.9000 0.5735 0.3095 0.086 Uiso 1 1 d R
O22 O 0.6169(4) 0.67509(11) 0.0292(3) 0.0797(10) Uani 1 1 d .
H22A H 0.5345 0.6593 0.0488 0.096 Uiso 1 1 d R
H22B H 0.6258 0.6857 0.0874 0.096 Uiso 1 1 d R

loop_
_atom_site_aniso_label
_atom_site_aniso_U_11
_atom_site_aniso_U_22
_atom_site_aniso_U_33
_atom_site_aniso_U_23
_atom_site_aniso_U_13
_atom_site_aniso_U_12
O5 0.0584(19) 0.0232(12) 0.097(2) 0.0010(13) 0.0335(17) -0.0030(12)
O6 0.0507(18) 0.0243(12) 0.108(2) -0.0046(14) 0.0284(16) 0.0060(12)
O7 0.0421(16) 0.0249(12) 0.098(2) -0.0026(13) 0.0280(14) 0.0052(11)
O8 0.0467(16) 0.0253(13) 0.134(3) -0.0044(15) 0.0459(18) -0.0070(12)
C8 0.0396(18) 0.0257(15) 0.0568(19) -0.0012(16) 0.0144(15) 0.0019(17)
C9 0.0360(18) 0.0237(14) 0.0496(18) -0.0008(16) 0.0110(14) 0.0034(17)
C10 0.034(2) 0.0243(16) 0.058(2) -0.0004(14) 0.0143(16) -0.0012(14)
C11 0.0330(19) 0.0235(15) 0.0552(19) -0.0001(14) 0.0118(15) 0.0024(14)
C12 0.0366(18) 0.0191(13) 0.056(2) -0.0019(14) 0.0096(15) 0.0039(15)
C13 0.0381(19) 0.0275(15) 0.059(2) 0.0001(15) 0.0160(16) -0.0002(15)
C14 0.036(2) 0.0249(15) 0.061(2) -0.0031(15) 0.0158(16) 0.0042(14)
O9 0.0426(15) 0.0206(12) 0.0824(18) -0.0015(12) 0.0247(13) -0.0031(11)
O10 0.0420(16) 0.0230(12) 0.0865(19) -0.0018(12) 0.0252(14) 0.0021(11)
O11 0.0348(15) 0.0276(14) 0.135(3) -0.0068(15) 0.0290(16) 0.0027(11)
O12 0.0327(14) 0.0215(12) 0.0852(18) -0.0033(11) 0.0183(13) -0.0026(10)
C15 0.0340(17) 0.0252(14) 0.0463(17) -0.0025(15) 0.0122(13) -0.0031(16)
C16 0.0385(18) 0.0234(14) 0.0401(17) -0.0023(14) 0.0137(14) 0.0001(16)
C17 0.0323(18) 0.0225(15) 0.0474(18) 0.0010(13) 0.0139(14) 0.0034(13)
C18 0.0310(17) 0.0248(14) 0.0417(17) -0.0017(13) 0.0107(13) -0.0021(14)
C19 0.0352(16) 0.0203(13) 0.0532(18) -0.0030(14) 0.0156(14) -0.0038(15)
C20 0.0339(18) 0.0247(16) 0.061(2) -0.0044(14) 0.0149(16) 0.0051(14)
C21 0.0300(18) 0.0256(16) 0.058(2) -0.0034(14) 0.0142(15) -0.0044(14)
O13 0.0510(19) 0.0240(13) 0.122(3) -0.0018(14) 0.0323(18) 0.0028(12)
O14 0.0502(19) 0.0226(12) 0.099(2) -0.0018(13) 0.0285(16) -0.0067(12)
O15 0.0435(15) 0.0252(12) 0.106(2) -0.0029(13) 0.0318(14) -0.0044(11)
O16 0.0371(15) 0.0233(12) 0.127(2) -0.0009(14) 0.0326(16) 0.0025(11)
C22 0.0397(18) 0.0227(14) 0.0542(18) -0.0016(15) 0.0137(14) -0.0002(17)
C23 0.0381(18) 0.0208(13) 0.0498(17) 0.0006(16) 0.0094(14) 0.0016(17)
C24 0.034(2) 0.0261(17) 0.059(2) 0.0005(15) 0.0129(16) 0.0014(15)
C25 0.0323(18) 0.0256(15) 0.0556(19) -0.0014(14) 0.0135(15) -0.0040(14)
C26 0.0407(19) 0.0162(13) 0.0544(18) -0.0004(15) 0.0092(15) -0.0054(16)
C27 0.0337(19) 0.0273(16) 0.058(2) -0.0012(15) 0.0107(15) 0.0058(15)
C28 0.034(2) 0.0249(17) 0.061(2) 0.0024(16) 0.0133(17) -0.0035(15)
O1 0.0527(18) 0.0243(13) 0.091(2) 0.0003(12) 0.0324(15) 0.0041(12)
O2 0.0511(18) 0.0238(12) 0.116(2) -0.0028(14) 0.0362(17) -0.0052(12)
O3 0.0384(14) 0.0234(12) 0.114(2) -0.0018(13) 0.0254(15) -0.0019(11)
O4 0.0330(13) 0.0250(11) 0.0716(15) -0.0011(11) 0.0170(11) 0.0047(10)
C1 0.0416(19) 0.0253(16) 0.0554(19) -0.0006(16) 0.0182(15) 0.0002(17)
C2 0.0386(17) 0.0210(14) 0.0449(16) 0.0000(14) 0.0117(13) 0.0007(15)
C3 0.036(2) 0.0263(16) 0.054(2) 0.0016(15) 0.0170(16) 0.0060(14)
C4 0.0381(19) 0.0250(15) 0.0507(18) -0.0018(14) 0.0159(16) -0.0040(14)
C5 0.0431(19) 0.0172(13) 0.0494(18) -0.0008(14) 0.0158(15) 0.0011(15)
C6 0.0379(18) 0.0232(14) 0.0424(16) 0.0012(13) 0.0150(14) 0.0049(14)
C7 0.0369(19) 0.0241(16) 0.0456(18) 0.0005(14) 0.0136(15) -0.0017(14)
O17 0.076(2) 0.067(2) 0.101(2) 0.0067(19) 0.0034(19) -0.0030(18)
O18 0.081(2) 0.0535(17) 0.104(3) 0.0018(17) 0.011(2) -0.0045(17)
C29 0.094(4) 0.054(3) 0.150(6) 0.018(3) 0.055(4) 0.007(3)
C30 0.058(3) 0.054(2) 0.093(3) -0.003(2) 0.037(3) -0.003(2)
C31 0.055(3) 0.071(3) 0.083(3) -0.009(2) 0.028(2) -0.008(2)
C32 0.056(3) 0.067(3) 0.075(3) 0.002(2) 0.028(2) -0.003(2)
C33 0.093(4) 0.105(5) 0.090(4) 0.016(3) 0.003(3) 0.016(4)
O21 0.0472(17) 0.076(2) 0.108(2) 0.0171(18) 0.0242(17) 0.0012(15)
O19 0.0463(17) 0.0661(19) 0.119(3) 0.0233(18) 0.0333(18) 0.0108(15)
O20 0.0550(18) 0.0438(15) 0.126(3) -0.0107(16) 0.0396(18) -0.0065(14)
O22 0.0471(18) 0.077(2) 0.118(3) -0.022(2) 0.0264(18) -0.0036(16)

loop_
_atom_type_symbol
_atom_type_description
_atom_type_scat_dispersion_real
_atom_type_scat_dispersion_imag
_atom_type_scat_source
C C 0.0033 0.0000 'International Tables Vol C Tables 4.2.6.8 and 6.1.1.4'
H H 0.0000 0.0000 'International Tables Vol C Tables 4.2.6.8 and 6.1.1.4'
O O 0.0106 0.0000 'International Tables Vol C Tables 4.2.6.8 and 6.1.1.4'

loop_
_geom_angle_atom_site_label_1
_geom_angle_atom_site_label_2
_geom_angle_atom_site_label_3
_geom_angle
C8 O6 H9 115.9
C11 O7 H11 108.5
C13 O8 H8A 111.8
O5 C8 O6 123.3(3)
O5 C8 C9 119.2(3)
O6 C8 C9 117.4(3)
C14 C9 C10 121.1(3)
C14 C9 C8 120.0(3)
C10 C9 C8 118.9(3)
C11 C10 C9 119.2(3)
C11 C10 H10 120.4
C9 C10 H10 120.4
O7 C11 C12 121.5(3)
O7 C11 C10 117.9(3)
C12 C11 C10 120.5(3)
C13 C12 C11 119.6(3)
C13 C12 H12 120.2
C11 C12 H12 120.2
O8 C13 C12 117.6(3)
O8 C13 C14 121.5(3)
C12 C13 C14 120.9(3)
C9 C14 C13 118.7(3)
C9 C14 H14 120.6
C13 C14 H14 120.6
C15 O9 H2 114.4
C20 O11 H4 110.3
C18 O12 H1 111.4
O10 C15 O9 122.5(3)
O10 C15 C16 121.1(3)
O9 C15 C16 116.4(3)
C21 C16 C17 121.4(3)
C21 C16 C15 119.5(3)
C17 C16 C15 119.1(3)
C18 C17 C16 118.8(3)
C18 C17 H17 120.6
C16 C17 H17 120.6
O12 C18 C17 122.5(3)
O12 C18 C19 116.6(3)
C17 C18 C19 121.0(3)
C20 C19 C18 119.3(3)
C20 C19 H19 120.3
C18 C19 H19 120.3
O11 C20 C19 122.1(3)
O11 C20 C21 117.0(3)
C19 C20 C21 120.8(3)
C16 C21 C20 118.7(3)
C16 C21 H21 120.6
C20 C21 H21 120.6
C22 O13 H8 116.6
C25 O15 H15A 113.4
C27 O16 H6 110.0
O14 C22 O13 123.2(3)
O14 C22 C23 120.9(3)
O13 C22 C23 115.9(3)
C28 C23 C24 121.5(3)
C28 C23 C22 118.9(3)
C24 C23 C22 119.6(3)
C25 C24 C23 119.1(3)
C25 C24 H24 120.5
C23 C24 H24 120.5
O15 C25 C24 122.5(3)
O15 C25 C26 117.3(3)
C24 C25 C26 120.2(3)
C27 C26 C25 119.7(3)
C27 C26 H26 120.1
C25 C26 H26 120.1
O16 C27 C26 121.6(3)
O16 C27 C28 117.7(3)
C26 C27 C28 120.6(3)
C23 C28 C27 118.8(3)
C23 C28 H28 120.6
C27 C28 H28 120.6
C4 O3 H3A 108.3
C6 O4 H4A 110.5
O2 C1 O1 123.4(3)
O2 C1 C2 118.7(3)
O1 C1 C2 117.9(3)
C7 C2 C3 121.7(3)
C7 C2 C1 119.8(3)
C3 C2 C1 118.5(3)
C4 C3 C2 118.4(3)
C4 C3 H3 120.8
C2 C3 H3 120.8
O3 C4 C5 122.0(3)
O3 C4 C3 117.3(3)
C5 C4 C3 120.7(3)
C6 C5 C4 119.8(2)
C6 C5 H5 120.1
C4 C5 H5 120.1
O4 C6 C5 117.1(3)
O4 C6 C7 122.1(3)
C5 C6 C7 120.8(3)
C2 C7 C6 118.5(3)
C2 C7 H7 120.7
C6 C7 H7 120.7
C30 C29 H29A 109.5
C30 C29 H29B 109.5
H29A C29 H29B 109.5
C30 C29 H29C 109.5
H29A C29 H29C 109.5
H29B C29 H29C 109.5
O17 C30 C31 120.3(4)
O17 C30 C29 115.8(5)
C31 C30 C29 123.9(5)
C30 C31 C32 120.6(4)
C30 C31 H31A 107.2
C32 C31 H31A 107.2
C30 C31 H31B 107.2
C32 C31 H31B 107.2
H31A C31 H31B 106.8
O18 C32 C31 121.1(4)
O18 C32 C33 118.0(4)
C31 C32 C33 120.9(5)
C32 C33 H33A 109.5
C32 C33 H33B 109.5
H33A C33 H33B 109.5
C32 C33 H33C 109.5
H33A C33 H33C 109.5
H33B C33 H33C 109.5
H21A O21 H21B 62.0
H21A O21 H21C 139.4
H21B O21 H21C 99.1
H19A O19 H19B 101.9
H20A O20 H20B 103.8
H22A O22 H22B 80.1

loop_
_geom_bond_atom_site_label_1
_geom_bond_atom_site_label_2
_geom_bond_distance
O5 C8 1.258(5)
O6 C8 1.273(5)
O6 H9 1.0133
O7 C11 1.363(4)
O7 H11 0.8501
O8 C13 1.368(4)
O8 H8A 0.8669
C8 C9 1.488(4)
C9 C14 1.379(5)
C9 C10 1.388(5)
C10 C11 1.380(5)
C10 H10 0.9300
C11 C12 1.380(5)
C12 C13 1.377(5)
C12 H12 0.9300
C13 C14 1.388(4)
C14 H14 0.9300
O9 C15 1.280(4)
O9 H2 0.8685
O10 C15 1.252(4)
O11 C20 1.366(4)
O11 H4 0.7276
O12 C18 1.365(4)
O12 H1 0.8104
C15 C16 1.479(4)
C16 C21 1.377(5)
C16 C17 1.395(5)
C17 C18 1.372(4)
C17 H17 0.9300
C18 C19 1.392(5)
C19 C20 1.377(5)
C19 H19 0.9300
C20 C21 1.392(4)
C21 H21 0.9300
O13 C22 1.295(5)
O13 H8 0.9296
O14 C22 1.236(5)
O15 C25 1.362(4)
O15 H15A 0.7960
O16 C27 1.368(4)
O16 H6 0.8285
C22 C23 1.491(4)
C23 C28 1.372(5)
C23 C24 1.386(5)
C24 C25 1.382(5)
C24 H24 0.9300
C25 C26 1.386(5)
C26 C27 1.382(5)
C26 H26 0.9300
C27 C28 1.387(5)
C28 H28 0.9300
O1 C1 1.267(5)
O2 C1 1.250(5)
O3 C4 1.374(4)
O3 H3A 0.8267
O4 C6 1.361(4)
O4 H4A 0.8652
C1 C2 1.492(4)
C2 C7 1.383(5)
C2 C3 1.390(5)
C3 C4 1.387(4)
C3 H3 0.9300
C4 C5 1.385(5)
C5 C6 1.377(5)
C5 H5 0.9300
C6 C7 1.390(4)
C7 H7 0.9300
O17 C30 1.303(6)
O18 C32 1.248(6)
C29 C30 1.469(6)
C29 H29A 0.9600
C29 H29B 0.9600
C29 H29C 0.9600
C30 C31 1.378(7)
C31 C32 1.397(7)
C31 H31A 0.9700
C31 H31B 0.9700
C32 C33 1.482(7)
C33 H33A 0.9600
C33 H33B 0.9600
C33 H33C 0.9600
O21 H21A 1.1724
O21 H21B 1.0795
O21 H21C 1.0595
O19 H19A 0.8224
O19 H19B 0.7046
O20 H20A 0.9808
O20 H20B 0.8019
O22 H22A 0.9972
O22 H22B 0.8300
